data_4337866
loop_
_publ_author_name
'Sharma, Rajgopal'
'Knoll, Jessica D.'
'Martin, Philip D.'
'Podgorski, Izabela'
'Turro, Claudia'
'Kodanko, Jeremy J.'

_publ_section_title
;
 Ruthenium Tris(2-pyridylmethyl)amine as an Effective Photocaging Group
 for Nitriles.
;
_journal_issue 7
_journal_name_full 'Inorganic chemistry'
_journal_page_first 3272
_journal_paper_doi 10.1021/ic500299s
_journal_volume 53
_journal_year 2014
_chemical_formula_sum 'C25 H28.5 F12 N7.5 P2 Ru'
_chemical_formula_weight 825.06
_chemical_name_systematic
;
 ?
;
_space_group_crystal_system triclinic
_space_group_IT_number 2
_space_group_name_Hall '-P 1'
_space_group_name_H-M_alt 'P -1'
_symmetry_space_group_name_Hall '-P 1'
_symmetry_space_group_name_H-M 'P -1'
_atom_sites_solution_hydrogens geom
_audit_creation_method SHELXL-2013
_cell_angle_alpha 94.436(3)
_cell_angle_beta 97.000(3)
_cell_angle_gamma 91.324(3)
_cell_formula_units_Z 4
_cell_length_a 12.1129(8)
_cell_length_b 12.2928(8)
_cell_length_c 21.8490(15)
_cell_measurement_temperature 100(2)
_cell_volume 3217.7(4)
_computing_structure_refinement 'SHELXL-2013 (Sheldrick, 2013)'
_diffrn_ambient_temperature 100(2)
_diffrn_measured_fraction_theta_full 0.965
_diffrn_measured_fraction_theta_max 0.959
_diffrn_radiation_type MoK\a
_diffrn_radiation_wavelength 0.71073
_diffrn_reflns_av_R_equivalents 0.0366
_diffrn_reflns_av_unetI/netI 0.0446
_diffrn_reflns_Laue_measured_fraction_full 0.965
_diffrn_reflns_Laue_measured_fraction_max 0.959
_diffrn_reflns_limit_h_max 15
_diffrn_reflns_limit_h_min -15
_diffrn_reflns_limit_k_max 15
_diffrn_reflns_limit_k_min -15
_diffrn_reflns_limit_l_max 27
_diffrn_reflns_limit_l_min -26
_diffrn_reflns_number 65934
_diffrn_reflns_point_group_measured_fraction_full 0.965
_diffrn_reflns_point_group_measured_fraction_max 0.959
_diffrn_reflns_theta_full 25.242
_diffrn_reflns_theta_max 26.371
_diffrn_reflns_theta_min 0.942
_exptl_absorpt_coefficient_mu 0.688
_exptl_crystal_density_diffrn 1.704
_exptl_crystal_F_000 1653
_refine_diff_density_max 1.728
_refine_diff_density_min -1.368
_refine_diff_density_rms 0.130
_refine_ls_extinction_method none
_refine_ls_goodness_of_fit_ref 1.413
_refine_ls_hydrogen_treatment constr
_refine_ls_matrix_type full
_refine_ls_number_parameters 863
_refine_ls_number_reflns 12628
_refine_ls_number_restraints 0
_refine_ls_restrained_S_all 1.413
_refine_ls_R_factor_all 0.0771
_refine_ls_R_factor_gt 0.0579
_refine_ls_shift/su_max 0.001
_refine_ls_shift/su_mean 0.000
_refine_ls_structure_factor_coef Fsqd
_refine_ls_weighting_details
;
 w=1/[\s^2^(Fo^2^)+(0.1000P)^2^+0.5098P]
 where P=(Fo^2^+2Fc^2^)/3
;
_refine_ls_weighting_scheme calc
_refine_ls_wR_factor_gt 0.1853
_refine_ls_wR_factor_ref 0.1952
_reflns_Friedel_coverage 0.000
_reflns_number_gt 10076
_reflns_number_total 12628
_reflns_threshold_expression 'I > 2\s(I)'
_cod_data_source_file ic500299s_si_001.cif
_cod_data_source_block rs01147_p8a_p1bar_s
_cod_depositor_comments 'Adding full bibliography for 4337866.cif.'
_cod_original_formula_sum 'C49.50 H57 F24 N15.50 P4 Ru2'
_cod_database_code 4337866
_shelx_space_group_comment
;
The symmetry employed for this shelxl refinement is uniquely defined
by the following loop, which should always be used as a source of
symmetry information in preference to the above space-group names.
They are only intended as comments.
;
_shelxl_version_number 2013-2

loop_
_space_group_symop_operation_xyz
'x, y, z'
'-x, -y, -z'

loop_
_atom_site_label
_atom_site_type_symbol
_atom_site_fract_x
_atom_site_fract_y
_atom_site_fract_z
_atom_site_U_iso_or_equiv
_atom_site_adp_type
_atom_site_occupancy
_atom_site_site_symmetry_order
_atom_site_calc_flag
_atom_site_refinement_flags_posn
_atom_site_refinement_flags_adp
Ru1 Ru 0.34193(3) 0.02767(3) 0.71876(2) 0.01620(14) Uani 1 1 d . .
Ru2 Ru 0.12463(3) 0.48193(3) 0.22502(2) 0.01489(13) Uani 1 1 d . .
P1 P 0.37972(15) 0.73310(15) 0.44715(8) 0.0404(4) Uani 1 1 d . .
P2 P 0.28898(12) 0.70587(12) 0.94526(7) 0.0277(4) Uani 1 1 d . .
P3 P 0.88862(12) 0.78405(12) 0.06745(7) 0.0257(3) Uani 1 1 d . .
P4 P 0.93103(12) 0.79375(12) 0.55563(7) 0.0264(3) Uani 1 1 d . .
F1 F 0.4210(4) 0.8474(4) 0.4811(2) 0.0693(14) Uani 1 1 d . .
F2 F 0.4994(4) 0.7224(4) 0.4218(3) 0.0834(17) Uani 1 1 d . .
F3 F 0.3461(5) 0.6162(4) 0.4136(3) 0.0880(18) Uani 1 1 d . .
F4 F 0.3476(6) 0.7906(4) 0.3881(3) 0.115(3) Uani 1 1 d . .
F5 F 0.4298(7) 0.6761(5) 0.5073(3) 0.120(3) Uani 1 1 d . .
F6 F 0.2729(5) 0.7372(6) 0.4762(4) 0.148(4) Uani 1 1 d . .
F7 F 0.3609(3) 0.7878(3) 0.99661(16) 0.0380(9) Uani 1 1 d . .
F8 F 0.1842(3) 0.7210(3) 0.98206(18) 0.0399(9) Uani 1 1 d . .
F9 F 0.2158(3) 0.6253(3) 0.89461(18) 0.0459(10) Uani 1 1 d . .
F10 F 0.3934(3) 0.6912(3) 0.9086(2) 0.0549(11) Uani 1 1 d . .
F11 F 0.3242(3) 0.6056(3) 0.98446(19) 0.0448(10) Uani 1 1 d . .
F12 F 0.2524(3) 0.8083(3) 0.90713(18) 0.0468(10) Uani 1 1 d . .
F13 F 0.8923(4) 0.9144(3) 0.0769(2) 0.0526(11) Uani 1 1 d . .
F14 F 0.9894(3) 0.7860(4) 0.02752(19) 0.0589(13) Uani 1 1 d . .
F15 F 0.9728(3) 0.7802(3) 0.12922(17) 0.0486(10) Uani 1 1 d . .
F16 F 0.7868(3) 0.7824(3) 0.10735(17) 0.0429(9) Uani 1 1 d . .
F17 F 0.8828(3) 0.6543(3) 0.05812(19) 0.0463(10) Uani 1 1 d . .
F18 F 0.8035(3) 0.7885(3) 0.00615(16) 0.0327(8) Uani 1 1 d . .
F19 F 1.0131(3) 0.6939(3) 0.5556(2) 0.0549(11) Uani 1 1 d . .
F20 F 1.0171(3) 0.8643(4) 0.52577(17) 0.0530(11) Uani 1 1 d . .
F21 F 0.9894(3) 0.8369(3) 0.62285(16) 0.0383(9) Uani 1 1 d . .
F22 F 0.8449(3) 0.7215(3) 0.58718(18) 0.0445(9) Uani 1 1 d . .
F23 F 0.8496(3) 0.8925(3) 0.55660(19) 0.0499(10) Uani 1 1 d . .
F24 F 0.8735(3) 0.7499(3) 0.48833(16) 0.0354(8) Uani 1 1 d . .
N1 N 0.3677(3) 0.0445(3) 0.8127(2) 0.0181(9) Uani 1 1 d . .
N2 N 0.4968(3) -0.0302(3) 0.7064(2) 0.0175(9) Uani 1 1 d . .
N3 N 0.3176(3) -0.0011(4) 0.6242(2) 0.0197(9) Uani 1 1 d . .
N4 N 0.1820(3) 0.0846(3) 0.7047(2) 0.0180(9) Uani 1 1 d . .
N5 N 0.2782(3) -0.1295(3) 0.7151(2) 0.0172(9) Uani 1 1 d . .
N6 N 0.4043(3) 0.1828(4) 0.7180(2) 0.0199(10) Uani 1 1 d . .
N7 N 0.0664(3) 0.3229(3) 0.2107(2) 0.0171(9) Uani 1 1 d . .
N8 N 0.1535(4) 0.4530(4) 0.1348(2) 0.0215(10) Uani 1 1 d . .
N9 N 0.1947(3) 0.6320(3) 0.2138(2) 0.0152(9) Uani 1 1 d . .
C57 C 0.2406(4) 0.7078(5) 0.2576(3) 0.0242(12) Uani 1 1 d . .
H57 H 0.2359 0.6968 0.2998 0.029 Uiso 1 1 calc R U
N11 N 0.2788(3) 0.4218(3) 0.2439(2) 0.0171(9) Uani 1 1 d . .
N12 N -0.0311(3) 0.5378(3) 0.2050(2) 0.0197(9) Uani 1 1 d . .
N13 N 0.0982(3) 0.5129(3) 0.3146(2) 0.0185(9) Uani 1 1 d . .
N14 N 0.7548(6) 0.5979(6) 0.3667(4) 0.0591(18) Uani 1 1 d . .
N15 N 0.5099(5) 0.4123(6) 0.8779(3) 0.0523(17) Uani 1 1 d . .
N16 N 0.3473(5) 1.0853(6) 0.1038(3) 0.0565(18) Uani 1 1 d . .
C1 C 0.3849(4) 0.0464(4) 0.8657(3) 0.0184(11) Uani 1 1 d . .
C2 C 0.4082(5) 0.0460(5) 0.9327(3) 0.0284(13) Uani 1 1 d . .
H1 H 0.3901 -0.0266 0.9451 0.043 Uiso 1 1 calc R U
H3 H 0.3631 0.1002 0.9525 0.043 Uiso 1 1 calc R U
H2 H 0.4873 0.0639 0.9456 0.043 Uiso 1 1 calc R U
C3 C 0.5182(4) -0.0278(4) 0.6470(3) 0.0241(12) Uani 1 1 d . .
C4 C 0.4302(4) 0.0213(5) 0.6038(3) 0.0260(12) Uani 1 1 d . .
H17 H 0.4318 -0.0111 0.5610 0.031 Uiso 1 1 calc R U
H16 H 0.4446 0.1010 0.6045 0.031 Uiso 1 1 calc R U
C5 C 0.2341(5) 0.0768(5) 0.6002(3) 0.0291(13) Uani 1 1 d . .
H8 H 0.1993 0.0494 0.5584 0.035 Uiso 1 1 calc R U
H9 H 0.2710 0.1486 0.5972 0.035 Uiso 1 1 calc R U
C6 C 0.1449(4) 0.0898(5) 0.6437(3) 0.0233(12) Uani 1 1 d . .
C7 C 0.1134(4) 0.1090(4) 0.7464(2) 0.0202(11) Uani 1 1 d . .
H7 H 0.1391 0.1052 0.7890 0.024 Uiso 1 1 calc R U
C8 C 0.0048(4) 0.1401(5) 0.7293(3) 0.0245(12) Uani 1 1 d . .
H4 H -0.0414 0.1605 0.7602 0.029 Uiso 1 1 calc R U
C9 C -0.0355(5) 0.1411(4) 0.6673(3) 0.0273(13) Uani 1 1 d . .
H5 H -0.1104 0.1584 0.6545 0.033 Uiso 1 1 calc R U
C10 C 0.0393(5) 0.1152(5) 0.6237(3) 0.0298(13) Uani 1 1 d . .
H6 H 0.0154 0.1157 0.5807 0.036 Uiso 1 1 calc R U
C11 C 0.2795(5) -0.1166(5) 0.6044(3) 0.0337(14) Uani 1 1 d . .
H14 H 0.3361 -0.1529 0.5816 0.040 Uiso 1 1 calc R U
H15 H 0.2094 -0.1168 0.5759 0.040 Uiso 1 1 calc R U
C12 C 0.2610(4) -0.1794(4) 0.6585(3) 0.0211(12) Uani 1 1 d . .
C13 C 0.2592(4) -0.1815(4) 0.7643(3) 0.0242(12) Uani 1 1 d . .
H13 H 0.2725 -0.1446 0.8045 0.029 Uiso 1 1 calc R U
C14 C 0.2195(4) -0.2905(5) 0.7570(3) 0.0289(13) Uani 1 1 d . .
H10 H 0.2057 -0.3271 0.7922 0.035 Uiso 1 1 calc R U
C15 C 0.2006(4) -0.3441(5) 0.6994(3) 0.0282(13) Uani 1 1 d . .
H11 H 0.1727 -0.4175 0.6939 0.034 Uiso 1 1 calc R U
C16 C 0.2232(4) -0.2885(5) 0.6488(3) 0.0280(13) Uani 1 1 d . .
H12 H 0.2131 -0.3242 0.6083 0.034 Uiso 1 1 calc R U
C17 C 0.6185(5) -0.0632(5) 0.6295(3) 0.0299(13) Uani 1 1 d . .
H21 H 0.6314 -0.0631 0.5875 0.036 Uiso 1 1 calc R U
C18 C 0.6991(5) -0.0984(5) 0.6724(3) 0.0297(14) Uani 1 1 d . .
H20 H 0.7686 -0.1209 0.6608 0.036 Uiso 1 1 calc R U
C19 C 0.6775(5) -0.1005(4) 0.7324(3) 0.0250(12) Uani 1 1 d . .
H19 H 0.7325 -0.1238 0.7630 0.030 Uiso 1 1 calc R U
C20 C 0.5748(4) -0.0684(4) 0.7483(3) 0.0212(11) Uani 1 1 d . .
H18 H 0.5591 -0.0734 0.7896 0.025 Uiso 1 1 calc R U
C21 C 0.4421(4) 0.2689(4) 0.7190(3) 0.0221(12) Uani 1 1 d . .
C22 C 0.4892(5) 0.3799(5) 0.7204(3) 0.0290(13) Uani 1 1 d . .
H24 H 0.4315 0.4280 0.7038 0.044 Uiso 1 1 calc R U
H23 H 0.5507 0.3799 0.6952 0.044 Uiso 1 1 calc R U
H22 H 0.5168 0.4061 0.7631 0.044 Uiso 1 1 calc R U
C23 C 0.0531(4) 0.2511(4) 0.2533(3) 0.0183(11) Uani 1 1 d . .
H25 H 0.0645 0.2760 0.2959 0.022 Uiso 1 1 calc R U
C24 C 0.0232(4) 0.1414(4) 0.2366(3) 0.0222(12) Uani 1 1 d . .
H26 H 0.0156 0.0920 0.2673 0.027 Uiso 1 1 calc R U
C25 C 0.0051(4) 0.1065(4) 0.1745(3) 0.0246(12) Uani 1 1 d . .
H42 H -0.0148 0.0323 0.1619 0.030 Uiso 1 1 calc R U
C26 C 0.0160(4) 0.1805(4) 0.1305(3) 0.0244(12) Uani 1 1 d . .
H41 H 0.0019 0.1576 0.0877 0.029 Uiso 1 1 calc R U
C27 C 0.0481(4) 0.2893(4) 0.1499(2) 0.0203(11) Uani 1 1 d . .
C28 C 0.0636(4) 0.3730(4) 0.1051(3) 0.0235(12) Uani 1 1 d . .
H39 H -0.0066 0.4111 0.0951 0.028 Uiso 1 1 calc R U
H40 H 0.0853 0.3375 0.0663 0.028 Uiso 1 1 calc R U
C29 C 0.1466(4) 0.5599(4) 0.1070(2) 0.0233(12) Uani 1 1 d . .
H27 H 0.0677 0.5781 0.0963 0.028 Uiso 1 1 calc R U
H32 H 0.1828 0.5562 0.0687 0.028 Uiso 1 1 calc R U
C30 C 0.2047(4) 0.6462(4) 0.1536(3) 0.0211(11) Uani 1 1 d . .
C31 C 0.2941(4) 0.8008(4) 0.2436(3) 0.0220(12) Uani 1 1 d . .
H28 H 0.3223 0.8549 0.2754 0.026 Uiso 1 1 calc R U
C32 C 0.3064(5) 0.8149(5) 0.1823(3) 0.0298(13) Uani 1 1 d . .
H30 H 0.3454 0.8774 0.1718 0.036 Uiso 1 1 calc R U
C33 C 0.2608(5) 0.7364(4) 0.1368(3) 0.0262(13) Uani 1 1 d . .
H29 H 0.2679 0.7443 0.0946 0.031 Uiso 1 1 calc R U
C34 C 0.2675(4) 0.4052(5) 0.1313(3) 0.0254(13) Uani 1 1 d . .
H37 H 0.2582 0.3338 0.1067 0.031 Uiso 1 1 calc R U
H38 H 0.3124 0.4542 0.1095 0.031 Uiso 1 1 calc R U
C35 C 0.3290(4) 0.3898(4) 0.1937(3) 0.0175(11) Uani 1 1 d . .
C36 C 0.3316(4) 0.4090(4) 0.3009(3) 0.0226(12) Uani 1 1 d . .
H36 H 0.2968 0.4321 0.3361 0.027 Uiso 1 1 calc R U
C37 C 0.4346(4) 0.3636(4) 0.3093(3) 0.0289(14) Uani 1 1 d . .
H33 H 0.4696 0.3540 0.3498 0.035 Uiso 1 1 calc R U
C38 C 0.4865(5) 0.3319(4) 0.2583(3) 0.0301(14) Uani 1 1 d . .
H35 H 0.5583 0.3018 0.2633 0.036 Uiso 1 1 calc R U
C39 C 0.4331(4) 0.3445(4) 0.1999(3) 0.0288(14) Uani 1 1 d . .
H34 H 0.4674 0.3224 0.1643 0.035 Uiso 1 1 calc R U
C40 C -0.1219(4) 0.5651(5) 0.2009(3) 0.0251(12) Uani 1 1 d . .
C41 C -0.2370(5) 0.5956(5) 0.1984(3) 0.0395(17) Uani 1 1 d . .
H43 H -0.2849 0.5379 0.1747 0.059 Uiso 1 1 calc R U
H44 H -0.2467 0.6639 0.1783 0.059 Uiso 1 1 calc R U
H45 H -0.2572 0.6058 0.2405 0.059 Uiso 1 1 calc R U
C42 C 0.0771(4) 0.5367(4) 0.3638(3) 0.0217(12) Uani 1 1 d . .
C43 C 0.0503(5) 0.5689(6) 0.4250(3) 0.0357(15) Uani 1 1 d . .
H47 H 0.1035 0.6262 0.4447 0.054 Uiso 1 1 calc R U
H46 H 0.0545 0.5057 0.4498 0.054 Uiso 1 1 calc R U
H48 H -0.0251 0.5968 0.4221 0.054 Uiso 1 1 calc R U
C44 C 0.6871(7) 0.5614(7) 0.4713(4) 0.063(2) Uani 1 1 d . .
H49 H 0.6848 0.6312 0.4959 0.094 Uiso 1 1 calc R U
H51 H 0.7384 0.5135 0.4938 0.094 Uiso 1 1 calc R U
H50 H 0.6125 0.5267 0.4641 0.094 Uiso 1 1 calc R U
C45 C 0.7249(6) 0.5799(6) 0.4128(4) 0.050(2) Uani 1 1 d . .
C46 C 0.4140(5) 0.3682(5) 0.9730(3) 0.0404(16) Uani 1 1 d . .
H52 H 0.4131 0.2892 0.9765 0.061 Uiso 1 1 calc R U
H53 H 0.3375 0.3933 0.9680 0.061 Uiso 1 1 calc R U
H54 H 0.4551 0.4053 1.0105 0.061 Uiso 1 1 calc R U
C47 C 0.4678(5) 0.3930(5) 0.9197(4) 0.0400(16) Uani 1 1 d . .
C48 C 0.1739(5) 0.9740(5) 0.0515(3) 0.0364(15) Uani 1 1 d . .
H58 H 0.1974 0.9098 0.0276 0.055 Uiso 1 1 calc R U
H55 H 0.1282 1.0189 0.0239 0.055 Uiso 1 1 calc R U
H56 H 0.1302 0.9503 0.0833 0.055 Uiso 1 1 calc R U
C49 C 0.2709(5) 1.0371(5) 0.0807(3) 0.0335(14) Uani 1 1 d . .

loop_
_atom_site_aniso_label
_atom_site_aniso_U_11
_atom_site_aniso_U_22
_atom_site_aniso_U_33
_atom_site_aniso_U_23
_atom_site_aniso_U_13
_atom_site_aniso_U_12
Ru1 0.0147(2) 0.0168(2) 0.0175(3) 0.00155(18) 0.00313(15) 0.00220(16)
Ru2 0.0125(2) 0.0153(2) 0.0171(2) -0.00021(17) 0.00365(15) 0.00086(16)
P1 0.0521(11) 0.0404(10) 0.0282(10) -0.0096(8) 0.0145(8) -0.0165(8)
P2 0.0273(8) 0.0273(8) 0.0293(9) 0.0024(7) 0.0063(6) 0.0020(6)
P3 0.0241(8) 0.0286(8) 0.0239(8) -0.0033(7) 0.0036(6) 0.0044(6)
P4 0.0287(8) 0.0282(8) 0.0229(8) 0.0020(7) 0.0056(6) 0.0038(6)
F1 0.099(4) 0.059(3) 0.050(3) -0.023(2) 0.037(3) -0.035(3)
F2 0.076(3) 0.059(3) 0.126(5) 0.012(3) 0.051(3) 0.010(3)
F3 0.150(5) 0.043(3) 0.075(4) -0.026(3) 0.054(3) -0.034(3)
F4 0.214(7) 0.061(3) 0.054(4) 0.003(3) -0.046(4) -0.007(4)
F5 0.199(7) 0.086(4) 0.071(4) 0.032(4) -0.001(4) -0.046(5)
F6 0.087(4) 0.148(6) 0.209(9) -0.104(6) 0.102(5) -0.070(4)
F7 0.033(2) 0.046(2) 0.033(2) 0.0027(17) -0.0022(15) -0.0098(16)
F8 0.0267(19) 0.046(2) 0.049(2) 0.0016(19) 0.0120(16) -0.0003(16)
F9 0.055(2) 0.045(2) 0.036(2) -0.0081(18) 0.0052(17) -0.0148(18)
F10 0.035(2) 0.065(3) 0.069(3) -0.004(2) 0.028(2) -0.0010(19)
F11 0.043(2) 0.029(2) 0.062(3) 0.0117(19) -0.0014(18) 0.0074(16)
F12 0.063(3) 0.034(2) 0.043(3) 0.0136(19) -0.0018(19) 0.0001(18)
F13 0.073(3) 0.030(2) 0.048(3) -0.0107(19) -0.007(2) -0.0065(19)
F14 0.029(2) 0.099(3) 0.045(3) -0.028(2) 0.0174(17) -0.023(2)
F15 0.042(2) 0.068(3) 0.032(2) -0.007(2) -0.0090(16) 0.0236(19)
F16 0.036(2) 0.056(2) 0.039(2) 0.0004(19) 0.0152(16) 0.0021(17)
F17 0.054(2) 0.0281(19) 0.056(3) 0.0042(19) -0.0013(19) 0.0150(17)
F18 0.041(2) 0.0268(18) 0.028(2) -0.0003(15) -0.0015(14) -0.0050(15)
F19 0.052(2) 0.057(3) 0.051(3) -0.011(2) -0.0071(19) 0.028(2)
F20 0.054(2) 0.079(3) 0.025(2) 0.006(2) 0.0051(17) -0.022(2)
F21 0.054(2) 0.037(2) 0.023(2) -0.0015(16) 0.0051(16) -0.0046(17)
F22 0.049(2) 0.047(2) 0.038(2) 0.0033(18) 0.0114(17) -0.0122(18)
F23 0.064(3) 0.041(2) 0.047(3) 0.0077(19) 0.0077(19) 0.0254(19)
F24 0.0323(19) 0.043(2) 0.032(2) 0.0049(17) 0.0033(14) 0.0038(15)
N1 0.010(2) 0.017(2) 0.027(3) -0.001(2) 0.0022(17) 0.0018(17)
N2 0.015(2) 0.014(2) 0.024(3) 0.0007(19) 0.0070(17) 0.0009(17)
N3 0.019(2) 0.021(2) 0.020(2) 0.004(2) 0.0058(17) 0.0017(18)
N4 0.018(2) 0.013(2) 0.023(3) 0.0029(19) 0.0027(17) 0.0010(17)
N5 0.0050(19) 0.019(2) 0.028(3) 0.002(2) 0.0018(16) 0.0027(16)
N6 0.017(2) 0.022(3) 0.021(3) 0.002(2) 0.0059(17) 0.0027(19)
N7 0.013(2) 0.017(2) 0.021(3) -0.0020(19) 0.0028(16) -0.0004(17)
N8 0.029(3) 0.019(2) 0.017(2) 0.0022(19) 0.0024(18) 0.0007(19)
N9 0.013(2) 0.012(2) 0.021(2) -0.0004(18) 0.0028(16) 0.0036(16)
C57 0.021(3) 0.031(3) 0.020(3) -0.001(3) 0.000(2) 0.007(2)
N11 0.014(2) 0.010(2) 0.027(3) 0.0013(19) 0.0048(17) 0.0006(16)
N12 0.020(2) 0.020(2) 0.020(3) 0.0003(19) 0.0041(17) 0.0003(18)
N13 0.016(2) 0.016(2) 0.024(3) 0.0009(19) 0.0022(18) -0.0012(17)
N14 0.058(4) 0.053(4) 0.062(5) -0.008(4) -0.004(3) 0.015(3)
N15 0.027(3) 0.069(5) 0.062(5) 0.012(4) 0.000(3) 0.014(3)
N16 0.060(4) 0.070(5) 0.036(4) 0.019(3) -0.015(3) -0.012(3)
C1 0.011(2) 0.020(3) 0.024(3) 0.001(2) 0.002(2) 0.003(2)
C2 0.035(3) 0.032(3) 0.017(3) 0.003(3) 0.000(2) 0.005(3)
C3 0.026(3) 0.020(3) 0.027(3) 0.002(2) 0.006(2) 0.001(2)
C4 0.019(3) 0.037(3) 0.024(3) 0.002(3) 0.010(2) 0.002(2)
C5 0.026(3) 0.042(4) 0.020(3) 0.007(3) 0.004(2) 0.010(3)
C6 0.020(3) 0.028(3) 0.022(3) 0.006(2) 0.001(2) 0.006(2)
C7 0.022(3) 0.020(3) 0.018(3) 0.002(2) 0.002(2) -0.004(2)
C8 0.023(3) 0.026(3) 0.026(3) 0.000(3) 0.006(2) 0.006(2)
C9 0.020(3) 0.023(3) 0.040(4) 0.008(3) 0.003(2) 0.007(2)
C10 0.028(3) 0.041(4) 0.021(3) 0.008(3) -0.003(2) 0.002(3)
C11 0.044(4) 0.035(3) 0.023(3) 0.001(3) 0.005(3) -0.010(3)
C12 0.010(2) 0.025(3) 0.027(3) 0.001(3) 0.003(2) 0.002(2)
C13 0.018(3) 0.022(3) 0.033(3) 0.005(3) 0.003(2) 0.008(2)
C14 0.024(3) 0.030(3) 0.035(4) 0.013(3) 0.010(2) 0.003(2)
C15 0.021(3) 0.018(3) 0.045(4) 0.001(3) 0.004(2) 0.000(2)
C16 0.024(3) 0.025(3) 0.033(4) -0.005(3) 0.000(2) -0.001(2)
C17 0.025(3) 0.034(3) 0.033(4) 0.001(3) 0.014(2) 0.008(3)
C18 0.023(3) 0.028(3) 0.039(4) -0.007(3) 0.014(2) 0.004(2)
C19 0.023(3) 0.017(3) 0.035(4) 0.005(2) 0.005(2) 0.002(2)
C20 0.016(3) 0.019(3) 0.028(3) 0.001(2) 0.002(2) 0.000(2)
C21 0.015(3) 0.020(3) 0.032(3) 0.002(2) 0.004(2) 0.005(2)
C22 0.025(3) 0.022(3) 0.040(4) 0.002(3) 0.006(2) -0.002(2)
C23 0.016(3) 0.016(3) 0.024(3) 0.002(2) 0.005(2) 0.002(2)
C24 0.022(3) 0.020(3) 0.025(3) 0.001(2) 0.005(2) -0.001(2)
C25 0.025(3) 0.017(3) 0.031(3) -0.006(3) 0.005(2) 0.000(2)
C26 0.026(3) 0.024(3) 0.022(3) -0.002(2) 0.001(2) 0.000(2)
C27 0.015(3) 0.027(3) 0.018(3) 0.001(2) 0.0034(19) 0.002(2)
C28 0.024(3) 0.023(3) 0.023(3) -0.003(2) 0.004(2) -0.003(2)
C29 0.029(3) 0.024(3) 0.017(3) 0.004(2) 0.003(2) 0.001(2)
C30 0.019(3) 0.019(3) 0.026(3) 0.002(2) 0.006(2) 0.006(2)
C31 0.024(3) 0.014(3) 0.027(3) 0.000(2) 0.000(2) 0.000(2)
C32 0.033(3) 0.026(3) 0.029(4) -0.004(3) 0.005(2) -0.003(2)
C33 0.034(3) 0.021(3) 0.026(3) 0.011(3) 0.010(2) -0.001(2)
C34 0.018(3) 0.032(3) 0.028(3) -0.003(3) 0.012(2) -0.001(2)
C35 0.016(3) 0.006(2) 0.033(3) 0.003(2) 0.008(2) -0.0014(19)
C36 0.021(3) 0.015(3) 0.031(3) 0.002(2) 0.000(2) 0.000(2)
C37 0.020(3) 0.018(3) 0.047(4) 0.007(3) -0.002(3) -0.003(2)
C38 0.018(3) 0.010(3) 0.063(5) 0.005(3) 0.004(3) 0.004(2)
C39 0.022(3) 0.017(3) 0.050(4) 0.000(3) 0.016(3) -0.001(2)
C40 0.022(3) 0.027(3) 0.028(3) 0.008(3) 0.005(2) 0.007(2)
C41 0.015(3) 0.044(4) 0.062(5) 0.023(4) 0.004(3) 0.008(3)
C42 0.012(3) 0.024(3) 0.029(3) 0.000(3) 0.005(2) -0.001(2)
C43 0.035(3) 0.048(4) 0.025(4) -0.006(3) 0.011(3) -0.003(3)
C44 0.055(5) 0.050(5) 0.081(7) 0.016(5) -0.007(4) -0.010(4)
C45 0.037(4) 0.041(4) 0.066(6) -0.001(4) -0.016(4) 0.002(3)
C46 0.020(3) 0.038(4) 0.062(5) -0.001(3) 0.002(3) -0.003(3)
C47 0.029(4) 0.035(4) 0.052(5) -0.003(3) -0.005(3) 0.005(3)
C48 0.034(3) 0.029(3) 0.046(4) 0.003(3) 0.004(3) 0.005(3)
C49 0.036(4) 0.031(3) 0.035(4) 0.015(3) 0.001(3) 0.003(3)

loop_
_atom_type_symbol
_atom_type_description
_atom_type_scat_dispersion_real
_atom_type_scat_dispersion_imag
_atom_type_scat_source
C C 0.0033 0.0016 'International Tables Vol C Tables 4.2.6.8 and 6.1.1.4'
H H 0.0000 0.0000 'International Tables Vol C Tables 4.2.6.8 and 6.1.1.4'
N N 0.0061 0.0033 'International Tables Vol C Tables 4.2.6.8 and 6.1.1.4'
F F 0.0171 0.0103 'International Tables Vol C Tables 4.2.6.8 and 6.1.1.4'
P P 0.1023 0.0942 'International Tables Vol C Tables 4.2.6.8 and 6.1.1.4'
Ru Ru -1.2594 0.8363 'International Tables Vol C Tables 4.2.6.8 and 6.1.1.4'

loop_
_geom_angle_atom_site_label_1
_geom_angle_atom_site_label_2
_geom_angle_atom_site_label_3
_geom_angle
N1 Ru1 N6 88.80(17)
N1 Ru1 N3 175.88(16)
N6 Ru1 N3 94.79(17)
N1 Ru1 N5 93.86(17)
N6 Ru1 N5 177.34(17)
N3 Ru1 N5 82.55(17)
N1 Ru1 N2 96.35(16)
N6 Ru1 N2 89.14(16)
N3 Ru1 N2 81.70(17)
N5 Ru1 N2 90.43(16)
N1 Ru1 N4 99.50(16)
N6 Ru1 N4 89.73(16)
N3 Ru1 N4 82.57(17)
N5 Ru1 N4 89.96(15)
N2 Ru1 N4 164.09(18)
N13 Ru2 N12 84.79(17)
N13 Ru2 N11 95.87(17)
N12 Ru2 N11 178.38(17)
N13 Ru2 N8 178.94(17)
N12 Ru2 N8 95.59(17)
N11 Ru2 N8 83.77(18)
N13 Ru2 N7 99.34(17)
N12 Ru2 N7 91.47(16)
N11 Ru2 N7 86.96(16)
N8 Ru2 N7 81.64(17)
N13 Ru2 N9 97.26(17)
N12 Ru2 N9 91.30(16)
N11 Ru2 N9 90.08(15)
N8 Ru2 N9 81.75(17)
N7 Ru2 N9 163.35(17)
F6 P1 F4 101.5(5)
F6 P1 F1 91.4(3)
F4 P1 F1 88.6(3)
F6 P1 F3 91.5(3)
F4 P1 F3 92.8(3)
F1 P1 F3 176.4(3)
F6 P1 F5 85.7(5)
F4 P1 F5 172.5(4)
F1 P1 F5 89.0(3)
F3 P1 F5 89.2(3)
F6 P1 F2 174.3(5)
F4 P1 F2 84.2(4)
F1 P1 F2 88.8(3)
F3 P1 F2 88.1(3)
F5 P1 F2 88.6(4)
F10 P2 F8 179.8(2)
F10 P2 F11 90.9(2)
F8 P2 F11 89.2(2)
F10 P2 F9 90.5(2)
F8 P2 F9 89.5(2)
F11 P2 F9 90.2(2)
F10 P2 F12 90.2(2)
F8 P2 F12 89.7(2)
F11 P2 F12 178.7(2)
F9 P2 F12 90.5(2)
F10 P2 F7 90.3(2)
F8 P2 F7 89.6(2)
F11 P2 F7 90.1(2)
F9 P2 F7 179.1(2)
F12 P2 F7 89.2(2)
F14 P3 F17 89.7(2)
F14 P3 F18 89.9(2)
F17 P3 F18 89.6(2)
F14 P3 F15 90.7(2)
F17 P3 F15 90.7(2)
F18 P3 F15 179.4(2)
F14 P3 F16 179.7(3)
F17 P3 F16 90.5(2)
F18 P3 F16 89.9(2)
F15 P3 F16 89.6(2)
F14 P3 F13 91.1(3)
F17 P3 F13 179.1(2)
F18 P3 F13 90.0(2)
F15 P3 F13 89.7(2)
F16 P3 F13 88.7(2)
F20 P4 F23 90.5(2)
F20 P4 F21 89.8(2)
F23 P4 F21 89.8(2)
F20 P4 F24 90.1(2)
F23 P4 F24 90.6(2)
F21 P4 F24 179.5(2)
F20 P4 F19 90.0(3)
F23 P4 F19 179.2(2)
F21 P4 F19 89.6(2)
F24 P4 F19 90.0(2)
F20 P4 F22 178.9(2)
F23 P4 F22 90.1(2)
F21 P4 F22 89.3(2)
F24 P4 F22 90.8(2)
F19 P4 F22 89.5(2)
C1 N1 Ru1 175.1(4)
C20 N2 C3 118.8(4)
C20 N2 Ru1 129.1(4)
C3 N2 Ru1 112.1(3)
C5 N3 C11 111.0(4)
C5 N3 C4 111.8(4)
C11 N3 C4 109.9(4)
C5 N3 Ru1 107.2(3)
C11 N3 Ru1 111.9(3)
C4 N3 Ru1 104.8(3)
C7 N4 C6 119.0(4)
C7 N4 Ru1 128.4(4)
C6 N4 Ru1 112.4(3)
C12 N5 C13 121.1(5)
C12 N5 Ru1 114.2(3)
C13 N5 Ru1 124.7(4)
C21 N6 Ru1 177.7(4)
C23 N7 C27 119.6(4)
C23 N7 Ru2 128.4(4)
C27 N7 Ru2 111.8(3)
C29 N8 C28 112.1(4)
C29 N8 C34 110.7(4)
C28 N8 C34 110.3(4)
C29 N8 Ru2 106.8(3)
C28 N8 Ru2 106.0(3)
C34 N8 Ru2 110.7(3)
C57 N9 C30 118.7(5)
C57 N9 Ru2 128.4(4)
C30 N9 Ru2 112.5(3)
N9 C57 C31 122.3(5)
N9 C57 H57 118.8
C31 C57 H57 118.8
C36 N11 C35 119.1(4)
C36 N11 Ru2 125.8(4)
C35 N11 Ru2 115.1(3)
C40 N12 Ru2 171.3(4)
C42 N13 Ru2 174.4(4)
N1 C1 C2 178.4(6)
C1 C2 H1 109.5
C1 C2 H3 109.5
H1 C2 H3 109.5
C1 C2 H2 109.5
H1 C2 H2 109.5
H3 C2 H2 109.5
N2 C3 C17 120.7(5)
N2 C3 C4 115.7(5)
C17 C3 C4 123.4(5)
C3 C4 N3 109.0(4)
C3 C4 H17 109.9
N3 C4 H17 109.9
C3 C4 H16 109.9
N3 C4 H16 109.9
H17 C4 H16 108.3
N3 C5 C6 109.6(4)
N3 C5 H8 109.8
C6 C5 H8 109.8
N3 C5 H9 109.8
C6 C5 H9 109.8
H8 C5 H9 108.2
C10 C6 N4 122.4(5)
C10 C6 C5 122.2(5)
N4 C6 C5 115.1(4)
N4 C7 C8 121.8(5)
N4 C7 H7 119.1
C8 C7 H7 119.1
C9 C8 C7 119.8(5)
C9 C8 H4 120.1
C7 C8 H4 120.1
C8 C9 C10 117.4(5)
C8 C9 H5 121.3
C10 C9 H5 121.3
C6 C10 C9 119.5(5)
C6 C10 H6 120.2
C9 C10 H6 120.2
N3 C11 C12 111.7(5)
N3 C11 H14 109.3
C12 C11 H14 109.3
N3 C11 H15 109.3
C12 C11 H15 109.3
H14 C11 H15 107.9
N5 C12 C16 121.0(5)
N5 C12 C11 119.2(5)
C16 C12 C11 119.8(5)
N5 C13 C14 120.2(6)
N5 C13 H13 119.9
C14 C13 H13 119.9
C15 C14 C13 120.2(5)
C15 C14 H10 119.9
C13 C14 H10 119.9
C14 C15 C16 118.5(5)
C14 C15 H11 120.8
C16 C15 H11 120.8
C15 C16 C12 119.1(6)
C15 C16 H12 120.5
C12 C16 H12 120.5
C18 C17 C3 120.5(6)
C18 C17 H21 119.8
C3 C17 H21 119.8
C19 C18 C17 118.7(5)
C19 C18 H20 120.6
C17 C18 H20 120.6
C18 C19 C20 119.7(5)
C18 C19 H19 120.2
C20 C19 H19 120.2
N2 C20 C19 121.5(5)
N2 C20 H18 119.3
C19 C20 H18 119.3
N6 C21 C22 179.2(6)
C21 C22 H24 109.5
C21 C22 H23 109.5
H24 C22 H23 109.5
C21 C22 H22 109.5
H24 C22 H22 109.5
H23 C22 H22 109.5
N7 C23 C24 122.1(5)
N7 C23 H25 118.9
C24 C23 H25 118.9
C25 C24 C23 118.4(5)
C25 C24 H26 120.8
C23 C24 H26 120.8
C24 C25 C26 119.7(5)
C24 C25 H42 120.1
C26 C25 H42 120.1
C25 C26 C27 119.4(5)
C25 C26 H41 120.3
C27 C26 H41 120.3
N7 C27 C26 120.6(5)
N7 C27 C28 117.0(5)
C26 C27 C28 122.4(5)
C27 C28 N8 107.9(4)
C27 C28 H39 110.1
N8 C28 H39 110.1
C27 C28 H40 110.1
N8 C28 H40 110.1
H39 C28 H40 108.4
N8 C29 C30 108.2(4)
N8 C29 H27 110.1
C30 C29 H27 110.1
N8 C29 H32 110.1
C30 C29 H32 110.1
H27 C29 H32 108.4
N9 C30 C33 121.6(5)
N9 C30 C29 115.5(5)
C33 C30 C29 122.9(5)
C57 C31 C32 119.2(5)
C57 C31 H28 120.4
C32 C31 H28 120.4
C33 C32 C31 118.8(5)
C33 C32 H30 120.6
C31 C32 H30 120.6
C30 C33 C32 119.3(5)
C30 C33 H29 120.4
C32 C33 H29 120.4
C35 C34 N8 112.9(4)
C35 C34 H37 109.0
N8 C34 H37 109.0
C35 C34 H38 109.0
N8 C34 H38 109.0
H37 C34 H38 107.8
N11 C35 C39 121.1(5)
N11 C35 C34 117.4(4)
C39 C35 C34 121.4(5)
N11 C36 C37 121.8(5)
N11 C36 H36 119.1
C37 C36 H36 119.1
C36 C37 C38 119.3(6)
C36 C37 H33 120.4
C38 C37 H33 120.4
C37 C38 C39 119.3(5)
C37 C38 H35 120.3
C39 C38 H35 120.3
C38 C39 C35 119.3(5)
C38 C39 H34 120.3
C35 C39 H34 120.3
N12 C40 C41 176.8(6)
C40 C41 H43 109.5
C40 C41 H44 109.5
H43 C41 H44 109.5
C40 C41 H45 109.5
H43 C41 H45 109.5
H44 C41 H45 109.5
N13 C42 C43 178.7(6)
C42 C43 H47 109.5
C42 C43 H46 109.5
H47 C43 H46 109.5
C42 C43 H48 109.5
H47 C43 H48 109.5
H46 C43 H48 109.5
C45 C44 H49 109.5
C45 C44 H51 109.5
H49 C44 H51 109.5
C45 C44 H50 109.5
H49 C44 H50 109.5
H51 C44 H50 109.5
N14 C45 C44 178.0(9)
C47 C46 H52 109.5
C47 C46 H53 109.5
H52 C46 H53 109.5
C47 C46 H54 109.5
H52 C46 H54 109.5
H53 C46 H54 109.5
N15 C47 C46 179.9(10)
C49 C48 H58 109.5
C49 C48 H55 109.5
H58 C48 H55 109.5
C49 C48 H56 109.5
H58 C48 H56 109.5
H55 C48 H56 109.5
N16 C49 C48 179.1(7)

loop_
_geom_bond_atom_site_label_1
_geom_bond_atom_site_label_2
_geom_bond_distance
Ru1 N1 2.031(5)
Ru1 N6 2.037(5)
Ru1 N3 2.053(4)
Ru1 N5 2.056(4)
Ru1 N2 2.062(4)
Ru1 N4 2.071(4)
Ru2 N13 2.030(5)
Ru2 N12 2.031(4)
Ru2 N11 2.032(4)
Ru2 N8 2.048(4)
Ru2 N7 2.051(4)
Ru2 N9 2.057(4)
P1 F6 1.510(5)
P1 F4 1.532(6)
P1 F1 1.579(4)
P1 F3 1.583(5)
P1 F5 1.599(6)
P1 F2 1.618(5)
P2 F10 1.583(4)
P2 F8 1.590(4)
P2 F11 1.592(4)
P2 F9 1.594(4)
P2 F12 1.604(4)
P2 F7 1.605(4)
P3 F14 1.585(4)
P3 F17 1.591(4)
P3 F18 1.593(4)
P3 F15 1.594(4)
P3 F16 1.595(4)
P3 F13 1.598(4)
P4 F20 1.574(4)
P4 F23 1.582(4)
P4 F21 1.596(4)
P4 F24 1.596(4)
P4 F19 1.597(4)
P4 F22 1.606(4)
N1 C1 1.151(7)
N2 C20 1.353(7)
N2 C3 1.357(7)
N3 C5 1.487(7)
N3 C11 1.498(7)
N3 C4 1.511(6)
N4 C7 1.327(7)
N4 C6 1.360(7)
N5 C12 1.328(7)
N5 C13 1.333(7)
N6 C21 1.141(7)
N7 C23 1.351(7)
N7 C27 1.352(7)
N8 C29 1.490(7)
N8 C28 1.501(7)
N8 C34 1.521(7)
N9 C57 1.342(7)
N9 C30 1.359(7)
C57 C31 1.375(8)
C57 H57 0.9500
N11 C36 1.350(7)
N11 C35 1.355(7)
N12 C40 1.152(7)
N13 C42 1.152(7)
N14 C45 1.146(11)
N15 C47 1.137(9)
N16 C49 1.130(8)
C1 C2 1.456(7)
C2 H1 0.9800
C2 H3 0.9800
C2 H2 0.9800
C3 C17 1.387(7)
C3 C4 1.503(8)
C4 H17 0.9900
C4 H16 0.9900
C5 C6 1.526(7)
C5 H8 0.9900
C5 H9 0.9900
C6 C10 1.352(7)
C7 C8 1.393(7)
C7 H7 0.9500
C8 C9 1.384(8)
C8 H4 0.9500
C9 C10 1.417(8)
C9 H5 0.9500
C10 H6 0.9500
C11 C12 1.498(8)
C11 H14 0.9900
C11 H15 0.9900
C12 C16 1.398(8)
C13 C14 1.404(8)
C13 H13 0.9500
C14 C15 1.365(8)
C14 H10 0.9500
C15 C16 1.396(9)
C15 H11 0.9500
C16 H12 0.9500
C17 C18 1.371(8)
C17 H21 0.9500
C18 C19 1.370(8)
C18 H20 0.9500
C19 C20 1.389(7)
C19 H19 0.9500
C20 H18 0.9500
C21 C22 1.463(8)
C22 H24 0.9800
C22 H23 0.9800
C22 H22 0.9800
C23 C24 1.397(7)
C23 H25 0.9500
C24 C25 1.381(8)
C24 H26 0.9500
C25 C26 1.389(8)
C25 H42 0.9500
C26 C27 1.402(8)
C26 H41 0.9500
C27 C28 1.498(7)
C28 H39 0.9900
C28 H40 0.9900
C29 C30 1.511(8)
C29 H27 0.9900
C29 H32 0.9900
C30 C33 1.383(8)
C31 C32 1.388(8)
C31 H28 0.9500
C32 C33 1.385(8)
C32 H30 0.9500
C33 H29 0.9500
C34 C35 1.500(8)
C34 H37 0.9900
C34 H38 0.9900
C35 C39 1.386(7)
C36 C37 1.377(7)
C36 H36 0.9500
C37 C38 1.379(9)
C37 H33 0.9500
C38 C39 1.380(9)
C38 H35 0.9500
C39 H34 0.9500
C40 C41 1.448(7)
C41 H43 0.9800
C41 H44 0.9800
C41 H45 0.9800
C42 C43 1.442(8)
C43 H47 0.9800
C43 H46 0.9800
C43 H48 0.9800
C44 C45 1.442(13)
C44 H49 0.9800
C44 H51 0.9800
C44 H50 0.9800
C46 C47 1.450(10)
C46 H52 0.9800
C46 H53 0.9800
C46 H54 0.9800
C48 C49 1.446(9)
C48 H58 0.9800
C48 H55 0.9800
C48 H56 0.9800

loop_
_geom_hbond_atom_site_label_D
_geom_hbond_atom_site_label_H
_geom_hbond_atom_site_label_A
_geom_hbond_distance_DH
_geom_hbond_distance_HA
_geom_hbond_distance_DA
_geom_hbond_angle_DHA
_geom_hbond_site_symmetry_A
C48 H55 F13 0.98 2.39 3.240(8) 144.1 2_675
